data_1504916
loop_
_publ_author_name
'Chen, Jhih-Rong'
'Wong, Jen-Bing'
'Kuo, Pei-Yu'
'Yang, Ding-Yah'

_publ_section_title
;
 Synthesis and characterization of coumarin-based spiropyran photochromic
 colorants.
;
_journal_issue 21
_journal_name_full 'Organic letters'
_journal_page_first 4823
_journal_page_last 4826
_journal_paper_doi 10.1021/ol8018902
_journal_volume 10
_journal_year 2008
_chemical_absolute_configuration rm
_chemical_formula_moiety 'C30 H27 N O4'
_chemical_formula_sum 'C30 H27 N O4'
_chemical_formula_weight 465.53
_space_group_IT_number 4
_symmetry_cell_setting monoclinic
_symmetry_Int_Tables_number 4
_symmetry_space_group_name_Hall 'P 2yb'
_symmetry_space_group_name_H-M 'P 1 21 1'
_atom_sites_solution_hydrogens geom
_atom_sites_solution_primary direct
_atom_sites_solution_secondary difmap
_audit_creation_method SHELXL-97
_cell_angle_alpha 90.00
_cell_angle_beta 100.554(2)
_cell_angle_gamma 90.00
_cell_formula_units_Z 2
_cell_length_a 8.9537(11)
_cell_length_b 11.9368(13)
_cell_length_c 11.6889(14)
_cell_measurement_reflns_used 2955
_cell_measurement_temperature 297(2)
_cell_measurement_theta_max 25.457
_cell_measurement_theta_min 2.309
_cell_volume 1228.2(2)
_computing_cell_refinement 'Bruker SMART'
_computing_data_collection 'Bruker SMART'
_computing_data_reduction 'Bruker SHELXTL'
_computing_molecular_graphics 'Bruker SHELXTL'
_computing_publication_material 'Bruker SHELXTL'
_computing_structure_refinement 'SHELXL-97 (Sheldrick, 1997)'
_computing_structure_solution 'SHELXS-97 (Sheldrick, 1990)'
_diffrn_ambient_temperature 297(2)
_diffrn_measured_fraction_theta_full 0.998
_diffrn_measured_fraction_theta_max 0.998
_diffrn_measurement_device_type 'CCD area detector'
_diffrn_measurement_method 'phi and omega scans'
_diffrn_radiation_monochromator graphite
_diffrn_radiation_probe x-ray
_diffrn_radiation_type MoK\a
_diffrn_radiation_wavelength 0.71073
_diffrn_reflns_av_R_equivalents 0.0232
_diffrn_reflns_av_sigmaI/netI 0.0253
_diffrn_reflns_limit_h_max 10
_diffrn_reflns_limit_h_min -11
_diffrn_reflns_limit_k_max 14
_diffrn_reflns_limit_k_min -10
_diffrn_reflns_limit_l_max 12
_diffrn_reflns_limit_l_min -14
_diffrn_reflns_number 7028
_diffrn_reflns_theta_full 26.04
_diffrn_reflns_theta_max 26.04
_diffrn_reflns_theta_min 1.77
_diffrn_source 'fine-focus sealed tube'
_exptl_absorpt_coefficient_mu 0.083
_exptl_absorpt_correction_T_max 0.9835
_exptl_absorpt_correction_T_min 0.9533
_exptl_absorpt_correction_type empirical
_exptl_absorpt_process_details empirical
_exptl_crystal_colour colorless
_exptl_crystal_density_diffrn 1.259
_exptl_crystal_density_method 'not measured'
_exptl_crystal_description parallelepiped
_exptl_crystal_F_000 492
_exptl_crystal_size_max 0.58
_exptl_crystal_size_mid 0.49
_exptl_crystal_size_min 0.20
_refine_diff_density_max 0.130
_refine_diff_density_min -0.137
_refine_diff_density_rms 0.030
_refine_ls_abs_structure_details 'Flack H D (1983), Acta Cryst. A39, 876-881'
_refine_ls_abs_structure_Flack 0(10)
_refine_ls_extinction_method none
_refine_ls_goodness_of_fit_ref 1.104
_refine_ls_hydrogen_treatment mixed
_refine_ls_matrix_type full
_refine_ls_number_parameters 328
_refine_ls_number_reflns 2548
_refine_ls_number_restraints 1
_refine_ls_restrained_S_all 1.104
_refine_ls_R_factor_all 0.0499
_refine_ls_R_factor_gt 0.0361
_refine_ls_shift/su_max 0.000
_refine_ls_shift/su_mean 0.000
_refine_ls_structure_factor_coef Fsqd
_refine_ls_weighting_details 'calc w=1/[\s^2^(Fo^2^)+(0.0500P)^2^+0.0000P] where P=(Fo^2^+2Fc^2^)/3'
_refine_ls_weighting_scheme calc
_refine_ls_wR_factor_gt 0.0853
_refine_ls_wR_factor_ref 0.0922
_reflns_number_gt 1999
_reflns_number_total 2548
_reflns_threshold_expression >2sigma(I)
_cod_data_source_file ol8018902_si_003.cif
_cod_data_source_block jr094m
_cod_original_sg_symbol_H-M 'P 21'
_cod_database_code 1504916

loop_
_symmetry_equiv_pos_as_xyz
'x, y, z'
'-x, y+1/2, -z'

loop_
_atom_site_label
_atom_site_type_symbol
_atom_site_fract_x
_atom_site_fract_y
_atom_site_fract_z
_atom_site_U_iso_or_equiv
_atom_site_adp_type
_atom_site_occupancy
_atom_site_symmetry_multiplicity
_atom_site_calc_flag
_atom_site_refinement_flags
O1 O 0.0992(2) 0.82038(17) 0.91798(15) 0.0627(5) Uani 1 1 d .
O2 O 0.2871(3) 0.9402(2) 0.93577(17) 0.0789(7) Uani 1 1 d .
O3 O -0.06329(19) 0.90955(15) 0.57904(13) 0.0494(4) Uani 1 1 d .
O4 O -0.2553(2) 1.18873(16) 0.43467(13) 0.0550(5) Uani 1 1 d .
N N -0.2632(3) 1.0538(2) 0.05288(18) 0.0651(7) Uani 1 1 d .
C1 C -0.0250(3) 0.7680(2) 0.8542(2) 0.0554(7) Uani 1 1 d .
C2 C -0.0945(4) 0.6869(3) 0.9111(3) 0.0697(8) Uani 1 1 d .
H2A H -0.0573 0.6694 0.9886 0.084 Uiso 1 1 calc R
C3 C -0.2198(4) 0.6332(3) 0.8502(3) 0.0807(10) Uani 1 1 d .
H3A H -0.2675 0.5782 0.8870 0.097 Uiso 1 1 calc R
C4 C -0.2764(4) 0.6594(3) 0.7351(3) 0.0802(9) Uani 1 1 d .
H4A H -0.3616 0.6224 0.6951 0.096 Uiso 1 1 calc R
C5 C -0.2063(3) 0.7400(2) 0.6805(3) 0.0636(8) Uani 1 1 d .
H5A H -0.2446 0.7577 0.6032 0.076 Uiso 1 1 calc R
C6 C -0.0778(3) 0.7961(2) 0.7395(2) 0.0498(6) Uani 1 1 d .
C7 C 0.0005(3) 0.8839(2) 0.6893(2) 0.0463(6) Uani 1 1 d .
C8 C 0.1249(3) 0.9359(2) 0.7508(2) 0.0469(6) Uani 1 1 d .
C9 C 0.1778(3) 0.9025(2) 0.8705(2) 0.0566(7) Uani 1 1 d .
C10 C 0.2138(3) 1.0254(2) 0.6990(2) 0.0517(6) Uani 1 1 d .
C11 C 0.1402(3) 1.0402(3) 0.5702(2) 0.0543(6) Uani 1 1 d .
H11A H 0.1649 1.1145 0.5456 0.065 Uiso 1 1 calc R
H11B H 0.1858 0.9865 0.5245 0.065 Uiso 1 1 calc R
C12 C -0.0316(3) 1.0257(2) 0.5418(2) 0.0468(6) Uani 1 1 d .
C13 C -0.1214(3) 1.1017(2) 0.6039(2) 0.0496(6) Uani 1 1 d .
H13A H -0.1049 1.0974 0.6847 0.060 Uiso 1 1 calc R
C14 C -0.2227(3) 1.1747(2) 0.55294(19) 0.0442(6) Uani 1 1 d .
C15 C -0.1974(3) 1.1108(2) 0.36721(19) 0.0433(5) Uani 1 1 d .
C16 C -0.0932(3) 1.0307(2) 0.4131(2) 0.0467(6) Uani 1 1 d .
C17 C -0.0471(3) 0.9580(3) 0.3344(2) 0.0601(7) Uani 1 1 d .
H17A H 0.0237 0.9029 0.3621 0.072 Uiso 1 1 calc R
C18 C -0.1017(3) 0.9638(3) 0.2161(2) 0.0615(7) Uani 1 1 d .
H18A H -0.0678 0.9129 0.1663 0.074 Uiso 1 1 calc R
C19 C -0.2078(3) 1.0459(2) 0.1708(2) 0.0497(6) Uani 1 1 d .
C20 C -0.2546(3) 1.1195(2) 0.2490(2) 0.0468(6) Uani 1 1 d .
H20A H -0.3249 1.1752 0.2219 0.056 Uiso 1 1 calc R
C21 C 0.2171(4) 1.1377(3) 0.7650(3) 0.0686(8) Uani 1 1 d .
H21A H 0.1150 1.1630 0.7635 0.103 Uiso 1 1 calc R
H21B H 0.2710 1.1925 0.7282 0.103 Uiso 1 1 calc R
H21C H 0.2674 1.1275 0.8441 0.103 Uiso 1 1 calc R
C22 C 0.3789(3) 0.9859(3) 0.7028(3) 0.0753(9) Uani 1 1 d .
H22A H 0.3784 0.9162 0.6619 0.113 Uiso 1 1 calc R
H22B H 0.4282 0.9759 0.7823 0.113 Uiso 1 1 calc R
H22C H 0.4328 1.0412 0.6666 0.113 Uiso 1 1 calc R
C23 C -0.3149(3) 1.2497(2) 0.6125(2) 0.0459(6) Uani 1 1 d .
C24 C -0.2728(3) 1.2739(2) 0.7295(2) 0.0576(7) Uani 1 1 d .
H24A H -0.1824 1.2449 0.7709 0.069 Uiso 1 1 calc R
C25 C -0.3619(4) 1.3402(3) 0.7859(3) 0.0690(8) Uani 1 1 d .
H25A H -0.3330 1.3544 0.8650 0.083 Uiso 1 1 calc R
C26 C -0.4936(4) 1.3853(3) 0.7249(3) 0.0765(9) Uani 1 1 d .
H26A H -0.5545 1.4298 0.7628 0.092 Uiso 1 1 calc R
C27 C -0.5351(4) 1.3649(3) 0.6089(3) 0.0779(10) Uani 1 1 d .
H27A H -0.6235 1.3967 0.5674 0.093 Uiso 1 1 calc R
C28 C -0.4472(3) 1.2975(2) 0.5527(2) 0.0620(7) Uani 1 1 d .
H28A H -0.4770 1.2838 0.4735 0.074 Uiso 1 1 calc R
C29 C -0.2292(5) 0.9682(4) -0.0249(3) 0.1119(16) Uani 1 1 d .
H29A H -0.1423 0.9262 0.0123 0.168 Uiso 1 1 calc R
H29B H -0.2078 1.0023 -0.0945 0.168 Uiso 1 1 calc R
H29C H -0.3148 0.9189 -0.0443 0.168 Uiso 1 1 calc R
C30 C -0.3897(4) 1.1259(3) 0.0113(3) 0.0702(9) Uani 1 1 d .
H30A H -0.364(4) 1.211(4) 0.034(3) 0.103(12) Uiso 1 1 d .
H30B H -0.418(4) 1.124(3) -0.065(4) 0.104(13) Uiso 1 1 d .
H30C H -0.475(6) 1.102(4) 0.033(4) 0.119(16) Uiso 1 1 d .

loop_
_atom_site_aniso_label
_atom_site_aniso_U_11
_atom_site_aniso_U_22
_atom_site_aniso_U_33
_atom_site_aniso_U_23
_atom_site_aniso_U_13
_atom_site_aniso_U_12
O1 0.0745(13) 0.0673(13) 0.0436(10) 0.0107(9) 0.0036(9) 0.0073(11)
O2 0.0827(15) 0.0910(16) 0.0523(11) 0.0064(10) -0.0156(11) -0.0071(12)
O3 0.0523(10) 0.0521(10) 0.0409(9) 0.0054(8) 0.0006(7) 0.0010(8)
O4 0.0701(12) 0.0574(10) 0.0361(9) 0.0017(8) 0.0057(8) 0.0186(9)
N 0.0713(16) 0.0827(17) 0.0379(11) -0.0072(12) 0.0009(10) 0.0055(14)
C1 0.0624(16) 0.0540(16) 0.0517(15) 0.0043(13) 0.0158(13) 0.0142(14)
C2 0.082(2) 0.0651(19) 0.0669(18) 0.0181(16) 0.0253(16) 0.0116(17)
C3 0.094(3) 0.069(2) 0.086(2) 0.0189(19) 0.036(2) -0.001(2)
C4 0.078(2) 0.076(2) 0.088(2) 0.0051(19) 0.0194(19) -0.0165(18)
C5 0.0671(19) 0.0595(18) 0.0639(17) 0.0033(15) 0.0111(14) -0.0001(15)
C6 0.0542(15) 0.0449(14) 0.0513(15) 0.0018(11) 0.0121(12) 0.0086(12)
C7 0.0497(14) 0.0488(14) 0.0397(12) 0.0007(11) 0.0065(11) 0.0114(11)
C8 0.0481(14) 0.0478(15) 0.0426(13) 0.0012(11) 0.0024(10) 0.0082(11)
C9 0.0627(17) 0.0603(17) 0.0440(14) 0.0008(13) 0.0022(13) 0.0083(14)
C10 0.0453(14) 0.0589(17) 0.0480(14) 0.0002(12) 0.0011(11) 0.0024(13)
C11 0.0511(14) 0.0619(16) 0.0489(14) 0.0054(13) 0.0066(11) 0.0002(13)
C12 0.0476(14) 0.0503(15) 0.0409(13) 0.0053(11) 0.0042(10) 0.0033(12)
C13 0.0578(15) 0.0569(15) 0.0333(12) 0.0034(11) 0.0061(11) 0.0032(13)
C14 0.0488(14) 0.0451(14) 0.0374(12) -0.0002(11) 0.0044(10) -0.0030(12)
C15 0.0450(13) 0.0472(14) 0.0381(13) -0.0001(10) 0.0088(10) -0.0034(11)
C16 0.0468(14) 0.0538(15) 0.0398(12) 0.0020(12) 0.0086(11) 0.0029(12)
C17 0.0640(17) 0.0665(18) 0.0486(15) 0.0015(13) 0.0074(12) 0.0171(14)
C18 0.0696(18) 0.0699(19) 0.0464(15) -0.0084(14) 0.0144(13) 0.0130(15)
C19 0.0522(14) 0.0570(15) 0.0402(13) 0.0006(12) 0.0096(11) -0.0073(13)
C20 0.0500(14) 0.0487(14) 0.0403(13) 0.0037(11) 0.0046(11) 0.0001(12)
C21 0.077(2) 0.0599(17) 0.0637(18) -0.0030(14) -0.0002(15) -0.0098(15)
C22 0.0486(16) 0.106(2) 0.0681(19) -0.0004(18) 0.0013(14) 0.0059(17)
C23 0.0510(14) 0.0435(13) 0.0428(12) 0.0018(11) 0.0079(10) -0.0021(11)
C24 0.0664(17) 0.0582(16) 0.0462(14) -0.0040(13) 0.0051(12) 0.0066(14)
C25 0.099(2) 0.0593(17) 0.0517(16) -0.0094(14) 0.0200(16) 0.0049(18)
C26 0.089(2) 0.067(2) 0.081(2) -0.0147(17) 0.0342(19) 0.0113(18)
C27 0.0630(19) 0.084(2) 0.085(2) -0.0103(18) 0.0102(16) 0.0211(17)
C28 0.0578(17) 0.0687(19) 0.0570(16) -0.0062(14) 0.0043(13) 0.0113(15)
C29 0.137(4) 0.134(4) 0.0561(19) -0.035(2) -0.003(2) 0.040(3)
C30 0.073(2) 0.088(3) 0.0437(17) 0.0032(16) -0.0062(15) -0.0042(19)

loop_
_atom_type_symbol
_atom_type_description
_atom_type_scat_dispersion_real
_atom_type_scat_dispersion_imag
_atom_type_scat_source
C C 0.0033 0.0000 'International Tables Vol C Tables 4.2.6.8 and 6.1.1.4'
H H 0.0000 0.0000 'International Tables Vol C Tables 4.2.6.8 and 6.1.1.4'
N N 0.0061 0.0000 'International Tables Vol C Tables 4.2.6.8 and 6.1.1.4'
O O 0.0106 0.0000 'International Tables Vol C Tables 4.2.6.8 and 6.1.1.4'

loop_
_geom_angle_atom_site_label_1
_geom_angle_atom_site_label_2
_geom_angle_atom_site_label_3
_geom_angle
C1 O1 C9 121.82(19)
C7 O3 C12 114.80(19)
C14 O4 C15 117.50(19)
C19 N C30 119.8(3)
C19 N C29 120.2(3)
C30 N C29 117.3(3)
O1 C1 C6 121.1(2)
O1 C1 C2 116.7(2)
C6 C1 C2 122.2(3)
C3 C2 C1 118.3(3)
C3 C2 H2A 120.8
C1 C2 H2A 120.8
C2 C3 C4 121.1(3)
C2 C3 H3A 119.4
C4 C3 H3A 119.4
C5 C4 C3 119.7(3)
C5 C4 H4A 120.2
C3 C4 H4A 120.2
C4 C5 C6 120.8(3)
C4 C5 H5A 119.6
C6 C5 H5A 119.6
C1 C6 C5 117.9(2)
C1 C6 C7 117.8(2)
C5 C6 C7 124.3(2)
O3 C7 C8 124.4(2)
O3 C7 C6 113.7(2)
C8 C7 C6 121.9(2)
C7 C8 C9 118.4(2)
C7 C8 C10 123.2(2)
C9 C8 C10 118.4(2)
O2 C9 O1 115.0(2)
O2 C9 C8 126.1(3)
O1 C9 C8 118.9(2)
C8 C10 C11 108.0(2)
C8 C10 C21 112.0(2)
C11 C10 C21 110.8(2)
C8 C10 C22 110.0(2)
C11 C10 C22 107.4(2)
C21 C10 C22 108.6(2)
C12 C11 C10 115.7(2)
C12 C11 H11A 108.4
C10 C11 H11A 108.4
C12 C11 H11B 108.4
C10 C11 H11B 108.4
H11A C11 H11B 107.4
C13 C12 O3 105.98(18)
C13 C12 C16 109.4(2)
O3 C12 C16 105.84(19)
C13 C12 C11 116.1(2)
O3 C12 C11 106.27(19)
C16 C12 C11 112.54(19)
C14 C13 C12 124.9(2)
C14 C13 H13A 117.6
C12 C13 H13A 117.6
C13 C14 O4 122.6(2)
C13 C14 C23 125.8(2)
O4 C14 C23 111.6(2)
C16 C15 O4 123.0(2)
C16 C15 C20 122.8(2)
O4 C15 C20 114.2(2)
C15 C16 C17 116.2(2)
C15 C16 C12 121.1(2)
C17 C16 C12 122.7(2)
C18 C17 C16 122.7(3)
C18 C17 H17A 118.6
C16 C17 H17A 118.6
C17 C18 C19 120.4(2)
C17 C18 H18A 119.8
C19 C18 H18A 119.8
N C19 C20 121.2(2)
N C19 C18 121.4(2)
C20 C19 C18 117.4(2)
C15 C20 C19 120.5(2)
C15 C20 H20A 119.7
C19 C20 H20A 119.7
C10 C21 H21A 109.5
C10 C21 H21B 109.5
H21A C21 H21B 109.5
C10 C21 H21C 109.5
H21A C21 H21C 109.5
H21B C21 H21C 109.5
C10 C22 H22A 109.5
C10 C22 H22B 109.5
H22A C22 H22B 109.5
C10 C22 H22C 109.5
H22A C22 H22C 109.5
H22B C22 H22C 109.5
C24 C23 C28 117.9(2)
C24 C23 C14 121.3(2)
C28 C23 C14 120.8(2)
C25 C24 C23 121.2(3)
C25 C24 H24A 119.4
C23 C24 H24A 119.4
C26 C25 C24 119.8(3)
C26 C25 H25A 120.1
C24 C25 H25A 120.1
C27 C26 C25 120.0(3)
C27 C26 H26A 120.0
C25 C26 H26A 120.0
C26 C27 C28 120.4(3)
C26 C27 H27A 119.8
C28 C27 H27A 119.8
C27 C28 C23 120.8(3)
C27 C28 H28A 119.6
C23 C28 H28A 119.6
N C29 H29A 109.5
N C29 H29B 109.5
H29A C29 H29B 109.5
N C29 H29C 109.5
H29A C29 H29C 109.5
H29B C29 H29C 109.5
N C30 H30A 111(2)
N C30 H30B 113(3)
H30A C30 H30B 107(3)
N C30 H30C 112(3)
H30A C30 H30C 113(4)
H30B C30 H30C 101(4)

loop_
_geom_bond_atom_site_label_1
_geom_bond_atom_site_label_2
_geom_bond_distance
O1 C1 1.371(3)
O1 C9 1.381(3)
O2 C9 1.212(3)
O3 C7 1.346(3)
O3 C12 1.495(3)
O4 C14 1.370(3)
O4 C15 1.380(3)
N C19 1.380(3)
N C30 1.434(4)
N C29 1.437(4)
C1 C6 1.379(3)
C1 C2 1.385(4)
C2 C3 1.372(5)
C2 H2A 0.9300
C3 C4 1.384(5)
C3 H3A 0.9300
C4 C5 1.369(4)
C4 H4A 0.9300
C5 C6 1.399(4)
C5 H5A 0.9300
C6 C7 1.443(3)
C7 C8 1.360(3)
C8 C9 1.449(3)
C8 C10 1.522(4)
C10 C11 1.540(3)
C10 C21 1.544(4)
C10 C22 1.545(4)
C11 C12 1.523(4)
C11 H11A 0.9700
C11 H11B 0.9700
C12 C13 1.487(3)
C12 C16 1.506(3)
C13 C14 1.319(3)
C13 H13A 0.9300
C14 C23 1.476(3)
C15 C16 1.375(3)
C15 C20 1.387(3)
C16 C17 1.382(4)
C17 C18 1.381(4)
C17 H17A 0.9300
C18 C19 1.399(4)
C18 H18A 0.9300
C19 C20 1.387(3)
C20 H20A 0.9300
C21 H21A 0.9600
C21 H21B 0.9600
C21 H21C 0.9600
C22 H22A 0.9600
C22 H22B 0.9600
C22 H22C 0.9600
C23 C24 1.381(3)
C23 C28 1.383(3)
C24 C25 1.375(4)
C24 H24A 0.9300
C25 C26 1.371(4)
C25 H25A 0.9300
C26 C27 1.361(5)
C26 H26A 0.9300
C27 C28 1.374(4)
C27 H27A 0.9300
C28 H28A 0.9300
C29 H29A 0.9600
C29 H29B 0.9600
C29 H29C 0.9600
C30 H30A 1.06(4)
C30 H30B 0.89(4)
C30 H30C 0.90(5)

loop_
_geom_torsion_atom_site_label_1
_geom_torsion_atom_site_label_2
_geom_torsion_atom_site_label_3
_geom_torsion_atom_site_label_4
_geom_torsion
C9 O1 C1 C6 -0.6(4)
C9 O1 C1 C2 180.0(2)
O1 C1 C2 C3 179.6(3)
C6 C1 C2 C3 0.2(4)
C1 C2 C3 C4 -0.4(5)
C2 C3 C4 C5 0.2(5)
C3 C4 C5 C6 0.2(5)
O1 C1 C6 C5 -179.2(2)
C2 C1 C6 C5 0.2(4)
O1 C1 C6 C7 -1.0(3)
C2 C1 C6 C7 178.3(2)
C4 C5 C6 C1 -0.4(4)
C4 C5 C6 C7 -178.4(3)
C12 O3 C7 C8 -23.4(3)
C12 O3 C7 C6 155.22(19)
C1 C6 C7 O3 -176.9(2)
C5 C6 C7 O3 1.1(3)
C1 C6 C7 C8 1.8(3)
C5 C6 C7 C8 179.8(2)
O3 C7 C8 C9 177.7(2)
C6 C7 C8 C9 -0.9(3)
O3 C7 C8 C10 -4.1(4)
C6 C7 C8 C10 177.4(2)
C1 O1 C9 O2 -178.6(2)
C1 O1 C9 C8 1.6(4)
C7 C8 C9 O2 179.3(3)
C10 C8 C9 O2 1.0(4)
C7 C8 C9 O1 -0.8(4)
C10 C8 C9 O1 -179.2(2)
C7 C8 C10 C11 -1.6(3)
C9 C8 C10 C11 176.6(2)
C7 C8 C10 C21 120.6(3)
C9 C8 C10 C21 -61.2(3)
C7 C8 C10 C22 -118.5(3)
C9 C8 C10 C22 59.8(3)
C8 C10 C11 C12 34.3(3)
C21 C10 C11 C12 -88.6(3)
C22 C10 C11 C12 152.9(3)
C7 O3 C12 C13 -71.9(2)
C7 O3 C12 C16 172.1(2)
C7 O3 C12 C11 52.2(2)
C10 C11 C12 C13 58.3(3)
C10 C11 C12 O3 -59.3(3)
C10 C11 C12 C16 -174.7(2)
O3 C12 C13 C14 -123.5(3)
C16 C12 C13 C14 -9.8(3)
C11 C12 C13 C14 118.8(3)
C12 C13 C14 O4 -0.5(4)
C12 C13 C14 C23 179.0(2)
C15 O4 C14 C13 10.7(3)
C15 O4 C14 C23 -168.9(2)
C14 O4 C15 C16 -9.3(3)
C14 O4 C15 C20 170.1(2)
O4 C15 C16 C17 179.5(2)
C20 C15 C16 C17 0.2(4)
O4 C15 C16 C12 -2.0(4)
C20 C15 C16 C12 178.7(2)
C13 C12 C16 C15 10.7(3)
O3 C12 C16 C15 124.5(2)
C11 C12 C16 C15 -119.9(3)
C13 C12 C16 C17 -170.8(2)
O3 C12 C16 C17 -57.1(3)
C11 C12 C16 C17 58.6(3)
C15 C16 C17 C18 -0.3(4)
C12 C16 C17 C18 -178.9(3)
C16 C17 C18 C19 0.3(5)
C30 N C19 C20 -10.8(4)
C29 N C19 C20 -171.7(3)
C30 N C19 C18 169.6(3)
C29 N C19 C18 8.7(4)
C17 C18 C19 N 179.6(3)
C17 C18 C19 C20 -0.1(4)
C16 C15 C20 C19 0.1(4)
O4 C15 C20 C19 -179.3(2)
N C19 C20 C15 -179.7(2)
C18 C19 C20 C15 -0.1(4)
C13 C14 C23 C24 19.4(4)
O4 C14 C23 C24 -161.1(2)
C13 C14 C23 C28 -160.2(3)
O4 C14 C23 C28 19.3(3)
C28 C23 C24 C25 2.2(4)
C14 C23 C24 C25 -177.4(2)
C23 C24 C25 C26 -1.4(5)
C24 C25 C26 C27 -0.4(5)
C25 C26 C27 C28 1.2(5)
C26 C27 C28 C23 -0.3(5)
C24 C23 C28 C27 -1.4(4)
C14 C23 C28 C27 178.2(3)

loop_
_cod_related_entry_id
_cod_related_entry_database
_cod_related_entry_code
1 ChemSpider 30651511
